data_2206245
loop_
_publ_author_name
'Ali, Hapipah M.'
'Abdul Halim, Siti Nadiah'
'Koushik, Saha'
'Ng, Seik Weng'

_publ_section_title
;Bis(3-bromo-1-oxidoanthraquinone-\k^2^<i>O</i>^1^,<i>O</i>^9^)bis(pyridine-\k<i>N</i>)copper(II)
 dihydrate
;
_journal_issue 7
_journal_name_full 'Acta Crystallographica Section E'
_journal_page_first m1431
_journal_page_last m1432
_journal_paper_doi 10.1107/S1600536805019811
_journal_volume 61
_journal_year 2005
_chemical_formula_iupac '[Cu (C14 H6 Br O3)2 (C5 H5 N)2], 2H2 O'
_chemical_formula_moiety '2C14 H6 Br O3, 2C5 H5 N, Cu, 2H2 O'
_chemical_formula_sum 'C38 H26 Br2 Cu N2 O8'
_chemical_formula_weight 861.97
_chemical_name_systematic
;
Bis(3-bromo-1-oxidoanthraquinone-\k^2^<i>O</i>^1^,<i>O</i>^9^)bis(pyridine-
\kN)copper(II) dihydrate
;
_space_group_IT_number 2
_symmetry_cell_setting triclinic
_symmetry_space_group_name_Hall '-P 1'
_symmetry_space_group_name_H-M 'P -1'
_atom_sites_solution_hydrogens geom
_atom_sites_solution_primary direct
_atom_sites_solution_secondary difmap
_audit_creation_method SHELXL-97
_cell_angle_alpha 69.4740(10)
_cell_angle_beta 80.2520(10)
_cell_angle_gamma 81.4770(10)
_cell_formula_units_Z 1
_cell_length_a 8.8121(8)
_cell_length_b 10.0253(9)
_cell_length_c 10.1720(9)
_cell_measurement_reflns_used 2123
_cell_measurement_temperature 295(2)
_cell_measurement_theta_max 25.4
_cell_measurement_theta_min 2.4
_cell_volume 825.58(13)
_computing_cell_refinement 'SAINT (Bruker, 1999)'
_computing_data_collection 'SMART (Bruker, 1999)'
_computing_data_reduction SAINT
_computing_molecular_graphics 'ORTEPII (Johnson, 1976)'
_computing_publication_material SHELXL97
_computing_structure_refinement 'SHELXL97 (Sheldrick, 1997)'
_computing_structure_solution 'SHELXS97 (Sheldrick, 1997)'
_diffrn_ambient_temperature 295(2)
_diffrn_measured_fraction_theta_full 0.990
_diffrn_measured_fraction_theta_max 0.973
_diffrn_measurement_device_type 'Bruker SMART area-detector'
_diffrn_measurement_method '\f and \w'
_diffrn_radiation_monochromator graphite
_diffrn_radiation_source 'medium-focus sealed tube'
_diffrn_radiation_type MoK\a
_diffrn_radiation_wavelength 0.71073
_diffrn_reflns_av_R_equivalents 0.0290
_diffrn_reflns_av_sigmaI/netI 0.0543
_diffrn_reflns_limit_h_max 11
_diffrn_reflns_limit_h_min -10
_diffrn_reflns_limit_k_max 12
_diffrn_reflns_limit_k_min -12
_diffrn_reflns_limit_l_max 13
_diffrn_reflns_limit_l_min -12
_diffrn_reflns_number 6931
_diffrn_reflns_theta_full 27.16
_diffrn_reflns_theta_max 27.16
_diffrn_reflns_theta_min 2.16
_diffrn_standards_decay_% 0
_diffrn_standards_interval_count 0
_diffrn_standards_interval_time 0
_diffrn_standards_number 0
_exptl_absorpt_coefficient_mu 3.141
_exptl_absorpt_correction_T_max 0.568
_exptl_absorpt_correction_T_min 0.347
_exptl_absorpt_correction_type multi-scan
_exptl_absorpt_process_details '(SADABS; Bruker, 1999)'
_exptl_crystal_colour brown
_exptl_crystal_density_diffrn 1.734
_exptl_crystal_density_method 'not measured'
_exptl_crystal_description Prism
_exptl_crystal_F_000 431
_exptl_crystal_size_max 0.36
_exptl_crystal_size_mid 0.18
_exptl_crystal_size_min 0.18
_refine_diff_density_max 0.854
_refine_diff_density_min -0.472
_refine_ls_extinction_method none
_refine_ls_goodness_of_fit_ref 1.01
_refine_ls_hydrogen_treatment mixed
_refine_ls_matrix_type full
_refine_ls_number_parameters 238
_refine_ls_number_reflns 3565
_refine_ls_number_restraints 3
_refine_ls_restrained_S_all 1.01
_refine_ls_R_factor_all 0.091
_refine_ls_R_factor_gt 0.048
_refine_ls_shift/su_max 0.001
_refine_ls_shift/su_mean 0.000
_refine_ls_structure_factor_coef Fsqd
_refine_ls_weighting_details 'calc w = 1/[\s^2^(Fo^2^)+(0.0832P)^2^+0.0828P] where P = (Fo^2^+2Fc^2^)/3'
_refine_ls_weighting_scheme calc
_refine_ls_wR_factor_gt 0.122
_refine_ls_wR_factor_ref 0.144
_reflns_number_gt 2240
_reflns_number_total 3565
_reflns_threshold_expression I>2\s(I)
_cod_data_source_file lh6459.cif
_cod_data_source_block I
_cod_depositor_comments
;
The following automatic conversions were performed:
'_symmetry_cell_setting' value 'Triclinic' changed to 'triclinic'
according to '/home/saulius/struct/CIF-dictionaries/cif_core.dic'
dictionary named 'cif_core.dic' version 2.4.1 from
2010-06-29.

'_exptl_absorpt_correction_type' value 'Multi-scan' changed
to 'multi-scan' according to
'/home/saulius/struct/CIF-dictionaries/cif_core.dic' dictionary named
'cif_core.dic' version 2.4.1 from 2010-06-29.

Automatic conversion script
Id: cif_fix_enum 1527 2010-12-29 10:47:43Z saulius 

The following automatic conversions were performed:

'_symmetry_cell_setting' value 'Triclinic' changed to 'triclinic'
according to /home/saulius/struct/CIF-dictionaries/cif_core.dic
dictionary named 'cif_core.dic' version 2.4.1 from
2010-06-29.

'_exptl_absorpt_correction_type' value 'Multi-scan'
changed to 'multi-scan' according to
/home/saulius/struct/CIF-dictionaries/cif_core.dic dictionary named
'cif_core.dic' version 2.4.1 from 2010-06-29.

Automatic conversion script
Id: cif_fix_values 1715 2011-07-08 13:25:40Z adriana 
;
_cod_original_cell_volume 825.60(10)
_cod_database_code 2206245
_cod_database_fobs_code 2206245

loop_
_symmetry_equiv_pos_as_xyz
'x, y, z'
'-x, -y, -z'

loop_
_atom_site_label
_atom_site_fract_x
_atom_site_fract_y
_atom_site_fract_z
_atom_site_U_iso_or_equiv
_atom_site_adp_type
_atom_site_calc_flag
_atom_site_refinement_flags
_atom_site_occupancy
_atom_site_type_symbol
Br1 0.87335(7) 0.48553(6) -0.16289(5) 0.0599(2) Uani d . 1 Br
Cu1 0.5000 0.5000 0.5000 0.0338(2) Uani d S 1 Cu
O1 0.6084(4) 0.4656(3) 0.3315(3) 0.0402(7) Uani d . 1 O
O2 0.3599(4) 0.6768(3) 0.3555(3) 0.0457(8) Uani d . 1 O
O3 0.3913(6) 0.8786(5) -0.2066(4) 0.0891(15) Uani d . 1 O
O1w 0.8045(6) 0.1916(4) 0.3855(5) 0.0774(12) Uani d D 1 O
H1w1 0.788(8) 0.280(2) 0.379(6) 0.093 Uiso d D 1 H
H1w2 0.779(8) 0.184(5) 0.311(4) 0.093 Uiso d D 1 H
N1 0.3434(4) 0.3553(4) 0.5223(4) 0.0405(9) Uani d . 1 N
C1 0.6060(5) 0.5387(4) 0.1981(4) 0.0343(9) Uani d . 1 C
C2 0.7195(5) 0.4903(5) 0.1030(4) 0.0389(10) Uani d . 1 C
H2 0.7925 0.4145 0.1386 0.047 Uiso calc R 1 H
C3 0.7223(5) 0.5543(5) -0.0402(4) 0.0395(10) Uani d . 1 C
C4 0.6149(6) 0.6688(5) -0.0985(5) 0.0450(11) Uani d . 1 C
H4 0.6155 0.7078 -0.1961 0.054 Uiso calc R 1 H
C5 0.5105(5) 0.7220(5) -0.0118(4) 0.0378(10) Uani d . 1 C
C6 0.4022(6) 0.8438(5) -0.0801(5) 0.0534(13) Uani d . 1 C
C7 0.3071(5) 0.9246(5) 0.0064(5) 0.0447(11) Uani d . 1 C
C8 0.2212(6) 1.0524(6) -0.0545(6) 0.0581(14) Uani d . 1 C
H8 0.2228 1.0887 -0.1522 0.070 Uiso calc R 1 H
C9 0.1331(6) 1.1269(5) 0.0276(6) 0.0581(14) Uani d . 1 C
H9 0.0748 1.2122 -0.0141 0.070 Uiso calc R 1 H
C10 0.1328(7) 1.0733(6) 0.1717(7) 0.0618(15) Uani d . 1 C
H10 0.0761 1.1241 0.2276 0.074 Uiso calc R 1 H
C11 0.2158(6) 0.9448(5) 0.2345(5) 0.0482(12) Uani d . 1 C
H11 0.2122 0.9088 0.3325 0.058 Uiso calc R 1 H
C12 0.3039(5) 0.8691(5) 0.1538(5) 0.0395(10) Uani d . 1 C
C13 0.3904(5) 0.7284(5) 0.2257(4) 0.0355(10) Uani d . 1 C
C14 0.5021(5) 0.6620(4) 0.1398(4) 0.0339(9) Uani d . 1 C
C15 0.3895(6) 0.2378(5) 0.4898(5) 0.0480(12) Uani d . 1 C
H15 0.4943 0.2181 0.4631 0.058 Uiso calc R 1 H
C16 0.2888(7) 0.1437(6) 0.4937(5) 0.0548(13) Uani d . 1 C
H16 0.3254 0.0629 0.4685 0.066 Uiso calc R 1 H
C17 0.1364(7) 0.1692(6) 0.5342(6) 0.0595(14) Uani d . 1 C
H17 0.0670 0.1061 0.5380 0.071 Uiso calc R 1 H
C18 0.0855(6) 0.2903(6) 0.5699(6) 0.0583(14) Uani d . 1 C
H18 -0.0187 0.3104 0.5989 0.070 Uiso calc R 1 H
C19 0.1924(6) 0.3806(5) 0.5614(5) 0.0490(12) Uani d . 1 C
H19 0.1581 0.4632 0.5840 0.059 Uiso calc R 1 H

loop_
_atom_site_aniso_label
_atom_site_aniso_U_11
_atom_site_aniso_U_22
_atom_site_aniso_U_33
_atom_site_aniso_U_12
_atom_site_aniso_U_13
_atom_site_aniso_U_23
Br1 0.0581(4) 0.0742(4) 0.0454(3) 0.0032(3) 0.0071(2) -0.0274(3)
Cu1 0.0463(5) 0.0272(4) 0.0255(4) 0.0013(3) -0.0024(3) -0.0088(3)
O1 0.0563(19) 0.0345(17) 0.0257(15) 0.0053(14) -0.0024(13) -0.0100(13)
O2 0.058(2) 0.0383(18) 0.0326(16) 0.0121(15) -0.0051(14) -0.0085(13)
O3 0.120(4) 0.096(3) 0.041(2) 0.042(3) -0.034(2) -0.021(2)
O1w 0.095(3) 0.059(3) 0.078(3) 0.014(2) -0.023(2) -0.025(2)
N1 0.049(2) 0.033(2) 0.037(2) 0.0026(17) -0.0036(17) -0.0119(16)
C1 0.043(3) 0.032(2) 0.031(2) -0.0079(19) -0.0053(18) -0.0123(18)
C2 0.042(3) 0.040(3) 0.034(2) -0.002(2) -0.0068(19) -0.0117(19)
C3 0.041(3) 0.047(3) 0.032(2) -0.010(2) 0.0042(19) -0.018(2)
C4 0.056(3) 0.050(3) 0.030(2) -0.008(2) -0.010(2) -0.012(2)
C5 0.042(3) 0.039(3) 0.031(2) -0.003(2) -0.0083(19) -0.0103(19)
C6 0.070(4) 0.048(3) 0.038(3) -0.002(3) -0.014(2) -0.008(2)
C7 0.044(3) 0.040(3) 0.046(3) -0.001(2) -0.013(2) -0.007(2)
C8 0.065(3) 0.048(3) 0.051(3) 0.000(3) -0.018(3) -0.001(3)
C9 0.063(3) 0.028(3) 0.073(4) 0.008(2) -0.017(3) -0.005(3)
C10 0.065(4) 0.039(3) 0.083(4) 0.008(3) -0.008(3) -0.029(3)
C11 0.051(3) 0.039(3) 0.050(3) 0.002(2) -0.006(2) -0.011(2)
C12 0.040(3) 0.026(2) 0.052(3) -0.0034(19) -0.009(2) -0.012(2)
C13 0.042(3) 0.031(2) 0.036(2) -0.0051(19) -0.0065(19) -0.0128(19)
C14 0.040(2) 0.028(2) 0.034(2) -0.0037(18) -0.0042(18) -0.0103(18)
C15 0.051(3) 0.034(3) 0.056(3) -0.001(2) 0.001(2) -0.016(2)
C16 0.072(4) 0.041(3) 0.052(3) -0.005(3) 0.000(3) -0.019(2)
C17 0.064(4) 0.054(3) 0.061(3) -0.021(3) -0.003(3) -0.017(3)
C18 0.043(3) 0.061(4) 0.065(3) -0.001(3) 0.000(3) -0.019(3)
C19 0.057(3) 0.038(3) 0.051(3) 0.005(2) -0.004(2) -0.018(2)

loop_
_atom_type_symbol
_atom_type_description
_atom_type_scat_dispersion_real
_atom_type_scat_dispersion_imag
_atom_type_scat_source
C C 0.0033 0.0016 'International Tables Vol C Tables 4.2.6.8 and 6.1.1.4'
H H 0.0000 0.0000 'International Tables Vol C Tables 4.2.6.8 and 6.1.1.4'
N N 0.0061 0.0033 'International Tables Vol C Tables 4.2.6.8 and 6.1.1.4'
O O 0.0106 0.0060 'International Tables Vol C Tables 4.2.6.8 and 6.1.1.4'
Cu Cu 0.3201 1.2651 'International Tables Vol C Tables 4.2.6.8 and 6.1.1.4'
Br Br -0.2901 2.4595 'International Tables Vol C Tables 4.2.6.8 and 6.1.1.4'

loop_
_geom_angle_atom_site_label_1
_geom_angle_atom_site_label_2
_geom_angle_atom_site_label_3
_geom_angle_site_symmetry_1
_geom_angle_site_symmetry_3
_geom_angle
_geom_angle_publ_flag
O1 Cu1 O1 . 2_666 180 yes
O1 Cu1 O2 . . 86.30(10) yes
O1 Cu1 O2 . 2_666 93.70(10) yes
O1 Cu1 N1 . . 90.80(10) yes
O1 Cu1 N1 . 2_666 89.20(10) yes
O1 Cu1 O2 2_666 . 93.70(10) no
O1 Cu1 O2 2_666 2_666 86.320(10) no
O1 Cu1 N1 2_666 . 89.20(10) no
O1 Cu1 N1 2_666 2_666 90.80(10) no
O2 Cu1 O2 . 2_666 180 yes
O2 Cu1 N1 . . 91.40(10) yes
O2 Cu1 N1 . 2_666 88.60(10) yes
O2 Cu1 N1 2_666 . 88.60(13) no
O2 Cu1 N1 2_666 2_666 91.40(13) no
N1 Cu1 N1 . 2_666 180 yes
C1 O1 Cu1 . . 131.7(3) no
C13 O2 Cu1 . . 126.1(3) no
H1w1 O1w H1w2 . . 108(2) no
C15 N1 C19 . . 117.4(4) no
C15 N1 Cu1 . . 120.5(3) no
C19 N1 Cu1 . . 121.9(3) no
O1 C1 C2 . . 115.7(4) no
O1 C1 C14 . . 126.2(4) no
C2 C1 C14 . . 118.1(4) no
C3 C2 C1 . . 120.7(4) no
C3 C2 H2 . . 119.6 no
C1 C2 H2 . . 119.6 no
C2 C3 C4 . . 121.6(4) no
C2 C3 Br1 . . 119.4(4) no
C4 C3 Br1 . . 119.0(3) no
C5 C4 C3 . . 119.3(4) no
C5 C4 H4 . . 120.3 no
C3 C4 H4 . . 120.3 no
C4 C5 C14 . . 122.3(4) no
C4 C5 C6 . . 116.6(4) no
C14 C5 C6 . . 121.2(4) no
O3 C6 C5 . . 120.9(5) no
O3 C6 C7 . . 120.3(5) no
C5 C6 C7 . . 118.8(4) no
C8 C7 C12 . . 119.6(5) no
C8 C7 C6 . . 121.7(5) no
C12 C7 C6 . . 118.8(4) no
C9 C8 C7 . . 121.1(5) no
C9 C8 H8 . . 119.5 no
C7 C8 H8 . . 119.5 no
C10 C9 C8 . . 119.0(5) no
C10 C9 H9 . . 120.5 no
C8 C9 H9 . . 120.5 no
C9 C10 C11 . . 120.8(5) no
C9 C10 H10 . . 119.6 no
C11 C10 H10 . . 119.6 no
C10 C11 C12 . . 120.8(5) no
C10 C11 H11 . . 119.6 no
C12 C11 H11 . . 119.6 no
C11 C12 C7 . . 118.8(4) no
C11 C12 C13 . . 119.4(4) no
C7 C12 C13 . . 121.8(4) no
O2 C13 C14 . . 124.5(4) no
O2 C13 C12 . . 116.9(4) no
C14 C13 C12 . . 118.6(4) no
C1 C14 C5 . . 117.8(4) no
C1 C14 C13 . . 123.3(4) no
C5 C14 C13 . . 119.0(4) no
N1 C15 C16 . . 122.7(5) no
N1 C15 H15 . . 118.6 no
C16 C15 H15 . . 118.6 no
C17 C16 C15 . . 119.6(5) no
C17 C16 H16 . . 120.2 no
C15 C16 H16 . . 120.2 no
C16 C17 C18 . . 118.9(5) no
C16 C17 H17 . . 120.6 no
C18 C17 H17 . . 120.6 no
C19 C18 C17 . . 118.3(5) no
C19 C18 H18 . . 120.8 no
C17 C18 H18 . . 120.8 no
N1 C19 C18 . . 123.1(4) no
N1 C19 H19 . . 118.5 no
C18 C19 H19 . . 118.5 no

loop_
_geom_bond_atom_site_label_1
_geom_bond_atom_site_label_2
_geom_bond_site_symmetry_2
_geom_bond_distance
_geom_bond_publ_flag
Br1 C3 . 1.890(4) no
Cu1 O1 . 1.932(3) yes
Cu1 O1 2_666 1.932(3) no
Cu1 N1 . 2.077(4) yes
Cu1 N1 2_666 2.077(4) no
Cu1 O2 2_666 2.229(3) no
Cu1 O2 . 2.229(3) yes
O1 C1 . 1.299(5) no
O2 C13 . 1.235(5) no
O3 C6 . 1.227(5) no
O1w H1w1 . 0.860(10) no
O1w H1w2 . 0.860(10) no
N1 C15 . 1.322(5) no
N1 C19 . 1.337(6) no
C1 C2 . 1.425(6) no
C1 C14 . 1.433(6) no
C2 C3 . 1.368(6) no
C2 H2 . 0.9300 no
C3 C4 . 1.398(7) no
C4 C5 . 1.349(6) no
C4 H4 . 0.9300 no
C5 C14 . 1.439(6) no
C5 C6 . 1.473(7) no
C6 C7 . 1.477(7) no
C7 C8 . 1.383(7) no
C7 C12 . 1.402(6) no
C8 C9 . 1.379(7) no
C8 H8 . 0.9300 no
C9 C10 . 1.372(8) no
C9 H9 . 0.9300 no
C10 C11 . 1.380(7) no
C10 H10 . 0.9300 no
C11 C12 . 1.378(6) no
C11 H11 . 0.9300 no
C12 C13 . 1.501(6) no
C13 C14 . 1.448(6) no
C15 C16 . 1.375(7) no
C15 H15 . 0.9300 no
C16 C17 . 1.351(8) no
C16 H16 . 0.9300 no
C17 C18 . 1.379(7) no
C17 H17 . 0.9300 no
C18 C19 . 1.373(7) no
C18 H18 . 0.9300 no
C19 H19 . 0.9300 no

loop_
_geom_hbond_atom_site_label_D
_geom_hbond_atom_site_label_H
_geom_hbond_atom_site_label_A
_geom_hbond_site_symmetry_A
_geom_hbond_distance_DH
_geom_hbond_distance_HA
_geom_hbond_distance_DA
_geom_hbond_angle_DHA
_geom_hbond_publ_flag
O1w H1w1 O1 . 0.860(10) 2.23(4) 2.948(5) 142(6) yes
O1w H1w2 O3 2_665 0.860(10) 2.25(4) 3.018(6) 149(6) yes

loop_
_geom_torsion_atom_site_label_1
_geom_torsion_atom_site_label_2
_geom_torsion_atom_site_label_3
_geom_torsion_atom_site_label_4
_geom_torsion_site_symmetry_1
_geom_torsion
_geom_torsion_publ_flag
N1 Cu1 O1 C1 . 101.4(4) no
N1 Cu1 O1 C1 2_666 -78.6(4) no
O2 Cu1 O1 C1 2_666 -170.0(4) no
O2 Cu1 O1 C1 . 10.0(4) no
O1 Cu1 O2 C13 . -13.6(4) no
O1 Cu1 O2 C13 2_666 166.4(4) no
N1 Cu1 O2 C13 . -104.4(4) no
N1 Cu1 O2 C13 2_666 75.6(4) no
O1 Cu1 N1 C15 . 36.5(4) no
O1 Cu1 N1 C15 2_666 -143.5(4) no
O2 Cu1 N1 C15 2_666 -57.2(4) no
O2 Cu1 N1 C15 . 122.8(4) no
O1 Cu1 N1 C19 . -139.5(4) no
O1 Cu1 N1 C19 2_666 40.5(4) no
O2 Cu1 N1 C19 2_666 126.8(4) no
O2 Cu1 N1 C19 . -53.2(4) no
Cu1 O1 C1 C2 . 171.0(3) no
Cu1 O1 C1 C14 . -8.4(6) no
O1 C1 C2 C3 . 176.3(4) no
C14 C1 C2 C3 . -4.2(6) no
C1 C2 C3 C4 . 0.1(7) no
C1 C2 C3 Br1 . -179.3(3) no
C2 C3 C4 C5 . 3.1(7) no
Br1 C3 C4 C5 . -177.5(3) no
C3 C4 C5 C14 . -2.1(7) no
C3 C4 C5 C6 . 179.2(4) no
C4 C5 C6 O3 . 11.7(8) no
C14 C5 C6 O3 . -167.1(5) no
C4 C5 C6 C7 . -167.9(4) no
C14 C5 C6 C7 . 13.4(7) no
O3 C6 C7 C8 . -9.7(8) no
C5 C6 C7 C8 . 169.9(5) no
O3 C6 C7 C12 . 170.1(5) no
C5 C6 C7 C12 . -10.4(7) no
C12 C7 C8 C9 . 0.4(8) no
C6 C7 C8 C9 . -179.8(5) no
C7 C8 C9 C10 . 0.7(8) no
C8 C9 C10 C11 . -1.8(9) no
C9 C10 C11 C12 . 1.6(8) no
C10 C11 C12 C7 . -0.4(7) no
C10 C11 C12 C13 . -178.9(5) no
C8 C7 C12 C11 . -0.6(7) no
C6 C7 C12 C11 . 179.7(4) no
C8 C7 C12 C13 . 177.8(4) no
C6 C7 C12 C13 . -1.9(7) no
Cu1 O2 C13 C14 . 15.4(6) no
Cu1 O2 C13 C12 . -165.0(3) no
C11 C12 C13 O2 . 10.5(6) no
C7 C12 C13 O2 . -167.9(4) no
C11 C12 C13 C14 . -169.8(4) no
C7 C12 C13 C14 . 11.8(6) no
O1 C1 C14 C5 . -175.5(4) no
C2 C1 C14 C5 . 5.1(6) no
O1 C1 C14 C13 . 4.6(7) no
C2 C1 C14 C13 . -174.8(4) no
C4 C5 C14 C1 . -2.1(6) no
C6 C5 C14 C1 . 176.6(4) no
C4 C5 C14 C13 . 177.8(4) no
C6 C5 C14 C13 . -3.5(6) no
O2 C13 C14 C1 . -9.3(7) no
C12 C13 C14 C1 . 171.1(4) no
O2 C13 C14 C5 . 170.8(4) no
C12 C13 C14 C5 . -8.8(6) no
C19 N1 C15 C16 . 0.6(7) no
Cu1 N1 C15 C16 . -175.6(4) no
N1 C15 C16 C17 . -1.1(8) no
C15 C16 C17 C18 . 0.5(8) no
C16 C17 C18 C19 . 0.5(8) no
C15 N1 C19 C18 . 0.4(7) no
Cu1 N1 C19 C18 . 176.5(4) no
C17 C18 C19 N1 . -1.0(8) no
